data_7032054
loop_
_publ_author_name
'Rocha, Bruno G. M.'
'Mac Leod, Tatiana C. O.'
'Guedes da Silva, M F\'atima C'
'Luzyanin, Konstantin V.'
'Martins, Lu\'isa M D R S'
'Pombeiro, Armando J. L.'

_publ_section_title
;
 Ni(II), Cu(II) and Zn(II) complexes with a sterically hindered
 scorpionate ligand (Tpms(Ph)) and catalytic application in the
 diasteroselective nitroaldol (Henry) reaction.
;
_journal_issue 40
_journal_name_full 'Dalton transactions (Cambridge, England : 2003)'
_journal_page_first 15192
_journal_page_last 15200
_journal_paper_doi 10.1039/c4dt01509f
_journal_volume 43
_journal_year 2014
_chemical_formula_moiety 'C28 H21 N6 O3 S, C16 H36 N'
_chemical_formula_sum 'C44 H57 N7 O3 S'
_chemical_formula_weight 764.03
_chemical_name_systematic
; 
 ? 
;
_space_group_IT_number 2
_symmetry_cell_setting triclinic
_symmetry_space_group_name_Hall '-P 1'
_symmetry_space_group_name_H-M 'P -1'
_atom_sites_solution_hydrogens geom
_atom_sites_solution_primary direct
_atom_sites_solution_secondary difmap
_audit_creation_method SHELXL-97
_cell_angle_alpha 88.2280(10)
_cell_angle_beta 85.036(2)
_cell_angle_gamma 70.4200(10)
_cell_formula_units_Z 2
_cell_length_a 12.1291(3)
_cell_length_b 12.8720(3)
_cell_length_c 14.2573(4)
_cell_measurement_reflns_used 9933
_cell_measurement_temperature 150(2)
_cell_measurement_theta_max 30.68
_cell_measurement_theta_min 2.38
_cell_volume 2089.35(9)
_computing_cell_refinement 'Bruker SAINT'
_computing_data_collection 'Bruker APEX2'
_computing_data_reduction 'Bruker SAINT'
_computing_molecular_graphics 'Bruker SHELXTL'
_computing_publication_material 'Bruker SHELXTL'
_computing_structure_refinement 'SHELXL-97 (Sheldrick, 2008)'
_computing_structure_solution 'SHELXS-97 (Sheldrick, 2008)'
_diffrn_ambient_temperature 150(2)
_diffrn_measured_fraction_theta_full 0.978
_diffrn_measured_fraction_theta_max 0.978
_diffrn_measurement_device_type 'Bruker APEX-II CCD'
_diffrn_measurement_method '\f and \w scans'
_diffrn_radiation_monochromator graphite
_diffrn_radiation_source 'fine-focus sealed tube'
_diffrn_radiation_type MoK\a
_diffrn_radiation_wavelength 0.71069
_diffrn_reflns_av_R_equivalents 0.0355
_diffrn_reflns_av_sigmaI/netI 0.0318
_diffrn_reflns_limit_h_max 14
_diffrn_reflns_limit_h_min -14
_diffrn_reflns_limit_k_max 15
_diffrn_reflns_limit_k_min -15
_diffrn_reflns_limit_l_max 17
_diffrn_reflns_limit_l_min -15
_diffrn_reflns_number 30978
_diffrn_reflns_theta_full 25.35
_diffrn_reflns_theta_max 25.35
_diffrn_reflns_theta_min 2.55
_exptl_absorpt_coefficient_mu 0.125
_exptl_absorpt_correction_T_max 0.9851
_exptl_absorpt_correction_T_min 0.9610
_exptl_absorpt_correction_type multi-scan
_exptl_absorpt_process_details sadabs
_exptl_crystal_colour colourless
_exptl_crystal_density_diffrn 1.214
_exptl_crystal_density_method 'not measured'
_exptl_crystal_description prism
_exptl_crystal_F_000 820
_exptl_crystal_size_max 0.32
_exptl_crystal_size_mid 0.18
_exptl_crystal_size_min 0.12
_refine_diff_density_max 0.654
_refine_diff_density_min -0.381
_refine_diff_density_rms 0.040
_refine_ls_extinction_method none
_refine_ls_goodness_of_fit_ref 1.025
_refine_ls_hydrogen_treatment constr
_refine_ls_matrix_type full
_refine_ls_number_parameters 496
_refine_ls_number_reflns 7483
_refine_ls_number_restraints 0
_refine_ls_restrained_S_all 1.025
_refine_ls_R_factor_all 0.0548
_refine_ls_R_factor_gt 0.0402
_refine_ls_shift/su_max 0.009
_refine_ls_shift/su_mean 0.001
_refine_ls_structure_factor_coef Fsqd
_refine_ls_weighting_details 'calc w=1/[\s^2^(Fo^2^)+(0.0431P)^2^+0.9419P] where P=(Fo^2^+2Fc^2^)/3'
_refine_ls_weighting_scheme calc
_refine_ls_wR_factor_gt 0.0961
_refine_ls_wR_factor_ref 0.1026
_reflns_number_gt 5992
_reflns_number_total 7483
_reflns_threshold_expression >2sigma(I)
_cod_data_source_file c4dt01509f2.cif
_cod_data_source_block Compound7
_cod_depositor_comments 'Adding full bibliography for 7032054--7032055.cif.'
_cod_database_code 7032054

loop_
_symmetry_equiv_pos_as_xyz
'x, y, z'
'-x, -y, -z'

loop_
_atom_site_label
_atom_site_type_symbol
_atom_site_fract_x
_atom_site_fract_y
_atom_site_fract_z
_atom_site_U_iso_or_equiv
_atom_site_adp_type
_atom_site_occupancy
_atom_site_symmetry_multiplicity
_atom_site_calc_flag
_atom_site_refinement_flags
C10 C 0.84194(13) 0.22756(13) 0.69163(11) 0.0194(3) Uani 1 1 d .
C11 C 0.62557(15) 0.31121(14) 0.67080(12) 0.0280(4) Uani 1 1 d .
H11 H 0.6243 0.3786 0.6410 0.034 Uiso 1 1 calc R
C12 C 0.53187(15) 0.27756(15) 0.69365(13) 0.0307(4) Uani 1 1 d .
H12 H 0.4522 0.3159 0.6827 0.037 Uiso 1 1 calc R
C13 C 0.57738(14) 0.17390(14) 0.73691(11) 0.0235(4) Uani 1 1 d .
C14 C 0.51380(15) 0.09928(14) 0.77343(12) 0.0270(4) Uani 1 1 d .
C15 C 0.40910(17) 0.10377(19) 0.73801(14) 0.0420(5) Uani 1 1 d .
H15 H 0.3776 0.1560 0.6905 0.050 Uiso 1 1 calc R
C16 C 0.35016(19) 0.0328(2) 0.77127(16) 0.0516(6) Uani 1 1 d .
H16 H 0.2790 0.0365 0.7461 0.062 Uiso 1 1 calc R
C17 C 0.39402(19) -0.04263(19) 0.84035(16) 0.0483(6) Uani 1 1 d .
H17 H 0.3536 -0.0913 0.8629 0.058 Uiso 1 1 calc R
C18 C 0.49757(18) -0.04719(17) 0.87692(15) 0.0436(5) Uani 1 1 d .
H18 H 0.5283 -0.0993 0.9248 0.052 Uiso 1 1 calc R
C19 C 0.55683(16) 0.02390(15) 0.84414(14) 0.0332(4) Uani 1 1 d .
H19 H 0.6273 0.0209 0.8703 0.040 Uiso 1 1 calc R
C21 C 0.96929(14) 0.29252(14) 0.78905(12) 0.0249(4) Uani 1 1 d .
H21 H 1.0443 0.2509 0.7605 0.030 Uiso 1 1 calc R
C22 C 0.94627(15) 0.37070(14) 0.85650(12) 0.0253(4) Uani 1 1 d .
H22 H 1.0016 0.3941 0.8855 0.030 Uiso 1 1 calc R
C23 C 0.82338(14) 0.40987(13) 0.87461(11) 0.0208(3) Uani 1 1 d .
C24 C 0.75087(15) 0.49543(13) 0.94140(11) 0.0246(4) Uani 1 1 d .
C25 C 0.63321(16) 0.55019(16) 0.92937(14) 0.0352(4) Uani 1 1 d .
H25 H 0.5980 0.5305 0.8788 0.042 Uiso 1 1 calc R
C26 C 0.5667(2) 0.63341(19) 0.99069(17) 0.0536(6) Uani 1 1 d .
H26 H 0.4864 0.6711 0.9816 0.064 Uiso 1 1 calc R
C27 C 0.6168(2) 0.6618(2) 1.06490(16) 0.0578(7) Uani 1 1 d .
H27 H 0.5710 0.7190 1.1067 0.069 Uiso 1 1 calc R
C28 C 0.7332(2) 0.60714(18) 1.07832(14) 0.0464(5) Uani 1 1 d .
H28 H 0.7675 0.6265 1.1296 0.056 Uiso 1 1 calc R
C29 C 0.80013(18) 0.52428(15) 1.01735(12) 0.0335(4) Uani 1 1 d .
H29 H 0.8803 0.4866 1.0271 0.040 Uiso 1 1 calc R
C31 C 0.94556(14) 0.04377(13) 0.61618(11) 0.0236(4) Uani 1 1 d .
H31 H 0.9157 0.0594 0.5560 0.028 Uiso 1 1 calc R
C32 C 1.02093(15) -0.05387(13) 0.64505(12) 0.0255(4) Uani 1 1 d .
H32 H 1.0550 -0.1198 0.6095 0.031 Uiso 1 1 calc R
C33 C 1.03768(13) -0.03634(13) 0.73917(11) 0.0214(3) Uani 1 1 d .
C34 C 1.11043(14) -0.11436(14) 0.80528(12) 0.0252(4) Uani 1 1 d .
C35 C 1.10335(15) -0.08754(15) 0.90002(13) 0.0301(4) Uani 1 1 d .
H35 H 1.0527 -0.0173 0.9216 0.036 Uiso 1 1 calc R
C36 C 1.16877(16) -0.16142(17) 0.96316(15) 0.0384(5) Uani 1 1 d .
H36 H 1.1629 -0.1420 1.0276 0.046 Uiso 1 1 calc R
C37 C 1.24262(17) -0.26352(18) 0.93231(17) 0.0441(6) Uani 1 1 d .
H37 H 1.2875 -0.3145 0.9756 0.053 Uiso 1 1 calc R
C38 C 1.25159(17) -0.29183(16) 0.83862(17) 0.0448(6) Uani 1 1 d .
H38 H 1.3028 -0.3622 0.8178 0.054 Uiso 1 1 calc R
C39 C 1.18598(16) -0.21778(15) 0.77450(15) 0.0349(4) Uani 1 1 d .
H39 H 1.1926 -0.2375 0.7101 0.042 Uiso 1 1 calc R
C41 C 0.88953(14) 0.61153(14) 0.66546(12) 0.0258(4) Uani 1 1 d .
H41A H 0.8751 0.5851 0.6048 0.031 Uiso 1 1 calc R
H41B H 0.8726 0.5626 0.7155 0.031 Uiso 1 1 calc R
C42 C 1.01898(14) 0.59896(14) 0.66301(13) 0.0275(4) Uani 1 1 d .
H42A H 1.0355 0.6556 0.6210 0.033 Uiso 1 1 calc R
H42B H 1.0393 0.6096 0.7270 0.033 Uiso 1 1 calc R
C43 C 1.09234(16) 0.48480(16) 0.62740(15) 0.0364(4) Uani 1 1 d .
H43A H 1.0738 0.4765 0.5624 0.044 Uiso 1 1 calc R
H43B H 1.0707 0.4291 0.6672 0.044 Uiso 1 1 calc R
C44 C 1.22315(16) 0.46233(18) 0.62791(15) 0.0427(5) Uani 1 1 d .
H44A H 1.2660 0.3878 0.6042 0.064 Uiso 1 1 calc R
H44B H 1.2426 0.4686 0.6923 0.064 Uiso 1 1 calc R
H44C H 1.2456 0.5161 0.5875 0.064 Uiso 1 1 calc R
C51 C 0.83516(15) 0.78280(15) 0.76349(11) 0.0267(4) Uani 1 1 d .
H51A H 0.7774 0.8580 0.7721 0.032 Uiso 1 1 calc R
H51B H 0.9132 0.7901 0.7469 0.032 Uiso 1 1 calc R
C52 C 0.83841(17) 0.71970(17) 0.85637(12) 0.0352(4) Uani 1 1 d .
H52A H 0.7571 0.7290 0.8817 0.042 Uiso 1 1 calc R
H52B H 0.8796 0.6402 0.8445 0.042 Uiso 1 1 calc R
C53 C 0.89991(18) 0.75900(18) 0.92918(14) 0.0410(5) Uani 1 1 d .
H53A H 0.9115 0.7078 0.9835 0.049 Uiso 1 1 calc R
H53B H 0.9784 0.7565 0.9013 0.049 Uiso 1 1 calc R
C54 C 0.8343(2) 0.8721(2) 0.96316(18) 0.0569(6) Uani 1 1 d .
H54A H 0.8781 0.8926 1.0098 0.085 Uiso 1 1 calc R
H54B H 0.7571 0.8749 0.9921 0.085 Uiso 1 1 calc R
H54C H 0.8243 0.9237 0.9100 0.085 Uiso 1 1 calc R
C61 C 0.80681(14) 0.79372(13) 0.59289(11) 0.0233(4) Uani 1 1 d .
H61A H 0.8869 0.7978 0.5811 0.028 Uiso 1 1 calc R
H61B H 0.7936 0.7525 0.5399 0.028 Uiso 1 1 calc R
C62 C 0.72005(15) 0.91000(14) 0.59124(12) 0.0266(4) Uani 1 1 d .
H62A H 0.7408 0.9572 0.6353 0.032 Uiso 1 1 calc R
H62B H 0.6400 0.9096 0.6112 0.032 Uiso 1 1 calc R
C63 C 0.72367(18) 0.95518(15) 0.49154(13) 0.0349(4) Uani 1 1 d .
H63A H 0.8054 0.9498 0.4707 0.042 Uiso 1 1 calc R
H63B H 0.6993 0.9092 0.4488 0.042 Uiso 1 1 calc R
C64 C 0.6446(2) 1.07442(17) 0.48362(16) 0.0499(6) Uani 1 1 d .
H64A H 0.6501 1.0994 0.4183 0.075 Uiso 1 1 calc R
H64B H 0.6694 1.1207 0.5247 0.075 Uiso 1 1 calc R
H64C H 0.5632 1.0801 0.5028 0.075 Uiso 1 1 calc R
C71 C 0.68134(14) 0.72021(14) 0.70682(11) 0.0244(4) Uani 1 1 d .
H71A H 0.6278 0.7940 0.7271 0.029 Uiso 1 1 calc R
H71B H 0.6852 0.6697 0.7611 0.029 Uiso 1 1 calc R
C72 C 0.62827(14) 0.68084(14) 0.62829(12) 0.0248(4) Uani 1 1 d .
H72A H 0.6852 0.6119 0.6011 0.030 Uiso 1 1 calc R
H72B H 0.6105 0.7371 0.5778 0.030 Uiso 1 1 calc R
C73 C 0.51653(17) 0.66048(18) 0.66624(14) 0.0380(5) Uani 1 1 d .
H73A H 0.5351 0.6042 0.7168 0.046 Uiso 1 1 calc R
H73B H 0.4606 0.7295 0.6943 0.046 Uiso 1 1 calc R
C74 C 0.45896(18) 0.62174(18) 0.59079(16) 0.0446(5) Uani 1 1 d .
H74A H 0.3875 0.6096 0.6186 0.067 Uiso 1 1 calc R
H74B H 0.5134 0.5526 0.5637 0.067 Uiso 1 1 calc R
H74C H 0.4388 0.6779 0.5413 0.067 Uiso 1 1 calc R
N10 N 0.80295(11) 0.72751(11) 0.68260(9) 0.0215(3) Uani 1 1 d .
N11 N 0.72140(11) 0.22998(11) 0.69877(9) 0.0201(3) Uani 1 1 d .
N12 N 0.69314(11) 0.14467(11) 0.74088(9) 0.0215(3) Uani 1 1 d .
N21 N 0.86433(11) 0.28550(11) 0.77031(9) 0.0207(3) Uani 1 1 d .
N22 N 0.77290(11) 0.35842(11) 0.82090(9) 0.0203(3) Uani 1 1 d .
N31 N 0.92094(11) 0.11487(11) 0.68977(9) 0.0198(3) Uani 1 1 d .
N32 N 0.97569(11) 0.06625(11) 0.76691(9) 0.0222(3) Uani 1 1 d .
O11 O 0.99962(11) 0.27047(10) 0.57440(9) 0.0339(3) Uani 1 1 d .
O12 O 0.80994(11) 0.41485(9) 0.60028(8) 0.0306(3) Uani 1 1 d .
O13 O 0.82927(11) 0.25455(10) 0.50612(8) 0.0314(3) Uani 1 1 d .
S1 S 0.87364(4) 0.30008(3) 0.58012(3) 0.02451(11) Uani 1 1 d .

loop_
_atom_site_aniso_label
_atom_site_aniso_U_11
_atom_site_aniso_U_22
_atom_site_aniso_U_33
_atom_site_aniso_U_23
_atom_site_aniso_U_13
_atom_site_aniso_U_12
C10 0.0227(8) 0.0182(8) 0.0174(8) -0.0023(6) -0.0004(6) -0.0071(7)
C11 0.0283(9) 0.0239(9) 0.0294(9) 0.0027(7) -0.0062(7) -0.0047(7)
C12 0.0224(9) 0.0334(10) 0.0341(10) -0.0007(8) -0.0054(7) -0.0056(8)
C13 0.0229(8) 0.0271(9) 0.0212(8) -0.0082(7) 0.0015(7) -0.0091(7)
C14 0.0272(9) 0.0297(10) 0.0249(9) -0.0116(7) 0.0068(7) -0.0116(8)
C15 0.0387(11) 0.0589(14) 0.0375(11) -0.0019(10) -0.0036(9) -0.0281(10)
C16 0.0447(12) 0.0722(17) 0.0530(14) -0.0058(12) -0.0009(10) -0.0397(12)
C17 0.0492(13) 0.0504(14) 0.0552(14) -0.0132(11) 0.0176(11) -0.0338(11)
C18 0.0455(12) 0.0362(11) 0.0488(13) -0.0003(9) 0.0105(10) -0.0167(10)
C19 0.0296(10) 0.0296(10) 0.0410(11) -0.0046(8) 0.0041(8) -0.0119(8)
C21 0.0214(8) 0.0239(9) 0.0292(9) -0.0026(7) -0.0021(7) -0.0070(7)
C22 0.0285(9) 0.0241(9) 0.0258(9) -0.0009(7) -0.0077(7) -0.0106(7)
C23 0.0303(9) 0.0187(8) 0.0149(8) 0.0017(6) -0.0040(6) -0.0097(7)
C24 0.0379(10) 0.0207(9) 0.0179(8) -0.0011(7) 0.0031(7) -0.0146(8)
C25 0.0365(10) 0.0346(11) 0.0348(10) -0.0104(8) 0.0056(8) -0.0135(9)
C26 0.0405(12) 0.0481(13) 0.0668(16) -0.0235(12) 0.0177(11) -0.0109(10)
C27 0.0727(17) 0.0522(14) 0.0499(14) -0.0336(11) 0.0300(12) -0.0284(13)
C28 0.0720(16) 0.0459(13) 0.0285(11) -0.0162(9) 0.0081(10) -0.0310(12)
C29 0.0508(12) 0.0315(10) 0.0221(9) -0.0032(8) -0.0011(8) -0.0192(9)
C31 0.0299(9) 0.0222(9) 0.0193(8) -0.0040(7) 0.0011(7) -0.0100(7)
C32 0.0306(9) 0.0178(8) 0.0266(9) -0.0043(7) 0.0055(7) -0.0075(7)
C33 0.0207(8) 0.0181(8) 0.0268(9) -0.0004(7) 0.0014(7) -0.0090(7)
C34 0.0233(8) 0.0209(9) 0.0341(10) 0.0060(7) -0.0020(7) -0.0117(7)
C35 0.0280(9) 0.0293(10) 0.0364(10) 0.0065(8) -0.0059(8) -0.0139(8)
C36 0.0351(10) 0.0456(12) 0.0417(11) 0.0174(10) -0.0111(9) -0.0226(10)
C37 0.0314(10) 0.0448(13) 0.0596(15) 0.0317(11) -0.0122(10) -0.0182(10)
C38 0.0316(11) 0.0258(10) 0.0722(16) 0.0159(10) 0.0019(10) -0.0061(8)
C39 0.0302(10) 0.0249(10) 0.0476(12) 0.0059(8) 0.0012(8) -0.0081(8)
C41 0.0274(9) 0.0215(9) 0.0300(9) 0.0021(7) -0.0036(7) -0.0101(7)
C42 0.0269(9) 0.0288(10) 0.0295(9) 0.0061(7) -0.0060(7) -0.0127(8)
C43 0.0289(10) 0.0306(10) 0.0478(12) 0.0008(9) -0.0036(8) -0.0076(8)
C44 0.0295(10) 0.0478(13) 0.0453(12) 0.0036(10) -0.0089(9) -0.0044(9)
C51 0.0310(9) 0.0333(10) 0.0217(9) -0.0038(7) -0.0018(7) -0.0184(8)
C52 0.0395(11) 0.0505(12) 0.0253(10) 0.0032(9) -0.0043(8) -0.0276(9)
C53 0.0427(11) 0.0580(14) 0.0323(11) 0.0052(9) -0.0088(9) -0.0290(10)
C54 0.0517(14) 0.0648(16) 0.0615(15) -0.0134(13) -0.0137(12) -0.0257(12)
C61 0.0283(9) 0.0236(9) 0.0188(8) -0.0004(7) 0.0013(7) -0.0105(7)
C62 0.0289(9) 0.0219(9) 0.0284(9) -0.0022(7) -0.0012(7) -0.0076(7)
C63 0.0464(11) 0.0264(10) 0.0315(10) 0.0020(8) -0.0096(8) -0.0101(9)
C64 0.0658(15) 0.0297(11) 0.0492(13) 0.0082(10) -0.0178(11) -0.0067(10)
C71 0.0241(9) 0.0301(9) 0.0218(8) -0.0018(7) 0.0002(7) -0.0131(7)
C72 0.0267(9) 0.0227(9) 0.0243(9) -0.0034(7) -0.0046(7) -0.0064(7)
C73 0.0365(11) 0.0508(13) 0.0361(11) -0.0007(9) -0.0072(8) -0.0259(10)
C74 0.0427(12) 0.0435(12) 0.0560(14) 0.0004(10) -0.0209(10) -0.0212(10)
N10 0.0241(7) 0.0223(7) 0.0201(7) -0.0006(6) -0.0013(5) -0.0103(6)
N11 0.0219(7) 0.0191(7) 0.0202(7) -0.0014(5) -0.0024(5) -0.0080(6)
N12 0.0245(7) 0.0203(7) 0.0206(7) -0.0036(6) 0.0013(6) -0.0090(6)
N21 0.0227(7) 0.0195(7) 0.0197(7) -0.0041(5) 0.0000(5) -0.0069(6)
N22 0.0243(7) 0.0185(7) 0.0173(7) -0.0025(5) 0.0013(5) -0.0067(6)
N31 0.0223(7) 0.0176(7) 0.0188(7) -0.0017(5) -0.0007(5) -0.0057(6)
N32 0.0243(7) 0.0211(7) 0.0218(7) 0.0012(6) -0.0034(6) -0.0083(6)
O11 0.0335(7) 0.0352(7) 0.0325(7) 0.0002(6) 0.0097(5) -0.0139(6)
O12 0.0439(7) 0.0173(6) 0.0295(7) -0.0004(5) 0.0026(5) -0.0103(5)
O13 0.0502(8) 0.0251(6) 0.0184(6) -0.0019(5) -0.0036(5) -0.0115(6)
S1 0.0334(2) 0.0199(2) 0.0198(2) -0.00102(16) 0.00370(17) -0.00956(18)

loop_
_atom_type_symbol
_atom_type_description
_atom_type_scat_dispersion_real
_atom_type_scat_dispersion_imag
_atom_type_scat_source
C C 0.0033 0.0016 'International Tables Vol C Tables 4.2.6.8 and 6.1.1.4'
H H 0.0000 0.0000 'International Tables Vol C Tables 4.2.6.8 and 6.1.1.4'
N N 0.0061 0.0033 'International Tables Vol C Tables 4.2.6.8 and 6.1.1.4'
O O 0.0106 0.0060 'International Tables Vol C Tables 4.2.6.8 and 6.1.1.4'
S S 0.1246 0.1234 'International Tables Vol C Tables 4.2.6.8 and 6.1.1.4'

loop_
_geom_angle_atom_site_label_1
_geom_angle_atom_site_label_2
_geom_angle_atom_site_label_3
_geom_angle
N31 C10 N11 110.17(12)
N31 C10 N21 109.45(12)
N11 C10 N21 111.05(12)
N31 C10 S1 109.03(10)
N11 C10 S1 110.11(10)
N21 C10 S1 106.96(10)
N11 C11 C12 106.75(15)
N11 C11 H11 126.6
C12 C11 H11 126.6
C11 C12 C13 105.57(15)
C11 C12 H12 127.2
C13 C12 H12 127.2
N12 C13 C12 111.36(14)
N12 C13 C14 120.35(15)
C12 C13 C14 128.28(15)
C15 C14 C19 118.59(17)
C15 C14 C13 120.64(17)
C19 C14 C13 120.76(16)
C14 C15 C16 120.7(2)
C14 C15 H15 119.6
C16 C15 H15 119.6
C17 C16 C15 120.4(2)
C17 C16 H16 119.8
C15 C16 H16 119.8
C16 C17 C18 119.45(19)
C16 C17 H17 120.3
C18 C17 H17 120.3
C17 C18 C19 120.4(2)
C17 C18 H18 119.8
C19 C18 H18 119.8
C14 C19 C18 120.38(19)
C14 C19 H19 119.8
C18 C19 H19 119.8
N21 C21 C22 106.55(15)
N21 C21 H21 126.7
C22 C21 H21 126.7
C21 C22 C23 105.64(15)
C21 C22 H22 127.2
C23 C22 H22 127.2
N22 C23 C22 111.08(14)
N22 C23 C24 120.21(14)
C22 C23 C24 128.71(15)
C25 C24 C29 118.81(16)
C25 C24 C23 120.78(16)
C29 C24 C23 120.40(16)
C26 C25 C24 120.34(19)
C26 C25 H25 119.8
C24 C25 H25 119.8
C27 C26 C25 120.2(2)
C27 C26 H26 119.9
C25 C26 H26 119.9
C28 C27 C26 120.03(19)
C28 C27 H27 120.0
C26 C27 H27 120.0
C27 C28 C29 120.1(2)
C27 C28 H28 120.0
C29 C28 H28 120.0
C28 C29 C24 120.50(19)
C28 C29 H29 119.8
C24 C29 H29 119.8
N31 C31 C32 107.05(15)
N31 C31 H31 126.5
C32 C31 H31 126.5
C31 C32 C33 105.18(15)
C31 C32 H32 127.4
C33 C32 H32 127.4
N32 C33 C32 111.39(14)
N32 C33 C34 119.86(15)
C32 C33 C34 128.75(15)
C35 C34 C39 118.76(16)
C35 C34 C33 120.67(15)
C39 C34 C33 120.55(16)
C36 C35 C34 121.12(18)
C36 C35 H35 119.4
C34 C35 H35 119.4
C37 C36 C35 119.8(2)
C37 C36 H36 120.1
C35 C36 H36 120.1
C36 C37 C38 120.21(18)
C36 C37 H37 119.9
C38 C37 H37 119.9
C37 C38 C39 120.39(19)
C37 C38 H38 119.8
C39 C38 H38 119.8
C38 C39 C34 119.77(19)
C38 C39 H39 120.1
C34 C39 H39 120.1
N10 C41 C42 116.21(13)
N10 C41 H41A 108.2
C42 C41 H41A 108.2
N10 C41 H41B 108.2
C42 C41 H41B 108.2
H41A C41 H41B 107.4
C43 C42 C41 109.33(14)
C43 C42 H42A 109.8
C41 C42 H42A 109.8
C43 C42 H42B 109.8
C41 C42 H42B 109.8
H42A C42 H42B 108.3
C42 C43 C44 113.07(16)
C42 C43 H43A 109.0
C44 C43 H43A 109.0
C42 C43 H43B 109.0
C44 C43 H43B 109.0
H43A C43 H43B 107.8
C43 C44 H44A 109.5
C43 C44 H44B 109.5
H44A C44 H44B 109.5
C43 C44 H44C 109.5
H44A C44 H44C 109.5
H44B C44 H44C 109.5
N10 C51 C52 113.27(14)
N10 C51 H51A 108.9
C52 C51 H51A 108.9
N10 C51 H51B 108.9
C52 C51 H51B 108.9
H51A C51 H51B 107.7
C53 C52 C51 112.28(15)
C53 C52 H52A 109.1
C51 C52 H52A 109.1
C53 C52 H52B 109.1
C51 C52 H52B 109.1
H52A C52 H52B 107.9
C54 C53 C52 113.29(18)
C54 C53 H53A 108.9
C52 C53 H53A 108.9
C54 C53 H53B 108.9
C52 C53 H53B 108.9
H53A C53 H53B 107.7
C53 C54 H54A 109.5
C53 C54 H54B 109.5
H54A C54 H54B 109.5
C53 C54 H54C 109.5
H54A C54 H54C 109.5
H54B C54 H54C 109.5
C62 C61 N10 116.72(13)
C62 C61 H61A 108.1
N10 C61 H61A 108.1
C62 C61 H61B 108.1
N10 C61 H61B 108.1
H61A C61 H61B 107.3
C61 C62 C63 108.67(14)
C61 C62 H62A 110.0
C63 C62 H62A 110.0
C61 C62 H62B 110.0
C63 C62 H62B 110.0
H62A C62 H62B 108.3
C64 C63 C62 112.75(16)
C64 C63 H63A 109.0
C62 C63 H63A 109.0
C64 C63 H63B 109.0
C62 C63 H63B 109.0
H63A C63 H63B 107.8
C63 C64 H64A 109.5
C63 C64 H64B 109.5
H64A C64 H64B 109.5
C63 C64 H64C 109.5
H64A C64 H64C 109.5
H64B C64 H64C 109.5
N10 C71 C72 115.79(13)
N10 C71 H71A 108.3
C72 C71 H71A 108.3
N10 C71 H71B 108.3
C72 C71 H71B 108.3
H71A C71 H71B 107.4
C71 C72 C73 110.01(14)
C71 C72 H72A 109.7
C73 C72 H72A 109.7
C71 C72 H72B 109.7
C73 C72 H72B 109.7
H72A C72 H72B 108.2
C74 C73 C72 112.45(16)
C74 C73 H73A 109.1
C72 C73 H73A 109.1
C74 C73 H73B 109.1
C72 C73 H73B 109.1
H73A C73 H73B 107.8
C73 C74 H74A 109.5
C73 C74 H74B 109.5
H74A C74 H74B 109.5
C73 C74 H74C 109.5
H74A C74 H74C 109.5
H74B C74 H74C 109.5
C71 N10 C51 108.73(12)
C71 N10 C61 111.22(12)
C51 N10 C61 109.32(12)
C71 N10 C41 108.68(12)
C51 N10 C41 111.34(13)
C61 N10 C41 107.56(12)
C11 N11 N12 112.12(13)
C11 N11 C10 128.03(13)
N12 N11 C10 119.81(12)
C13 N12 N11 104.19(13)
C21 N21 N22 112.52(13)
C21 N21 C10 126.57(13)
N22 N21 C10 119.54(12)
C23 N22 N21 104.17(12)
C31 N31 N32 111.98(13)
C31 N31 C10 126.25(13)
N32 N31 C10 121.69(12)
C33 N32 N31 104.38(13)
O11 S1 O12 114.88(8)
O11 S1 O13 114.54(8)
O12 S1 O13 114.43(8)
O11 S1 C10 102.56(7)
O12 S1 C10 103.21(7)
O13 S1 C10 105.15(7)

loop_
_geom_bond_atom_site_label_1
_geom_bond_atom_site_label_2
_geom_bond_distance
C10 N31 1.445(2)
C10 N11 1.4467(19)
C10 N21 1.459(2)
C10 S1 1.8947(16)
C11 N11 1.358(2)
C11 C12 1.357(2)
C11 H11 0.9500
C12 C13 1.407(2)
C12 H12 0.9500
C13 N12 1.332(2)
C13 C14 1.478(2)
C14 C15 1.390(3)
C14 C19 1.386(3)
C15 C16 1.387(3)
C15 H15 0.9500
C16 C17 1.372(3)
C16 H16 0.9500
C17 C18 1.384(3)
C17 H17 0.9500
C18 C19 1.389(3)
C18 H18 0.9500
C19 H19 0.9500
C21 N21 1.356(2)
C21 C22 1.357(2)
C21 H21 0.9500
C22 C23 1.407(2)
C22 H22 0.9500
C23 N22 1.336(2)
C23 C24 1.471(2)
C24 C25 1.387(3)
C24 C29 1.397(2)
C25 C26 1.385(3)
C25 H25 0.9500
C26 C27 1.380(3)
C26 H26 0.9500
C27 C28 1.377(3)
C27 H27 0.9500
C28 C29 1.381(3)
C28 H28 0.9500
C29 H29 0.9500
C31 N31 1.360(2)
C31 C32 1.359(2)
C31 H31 0.9500
C32 C33 1.410(2)
C32 H32 0.9500
C33 N32 1.335(2)
C33 C34 1.472(2)
C34 C35 1.393(3)
C34 C39 1.398(3)
C35 C36 1.382(3)
C35 H35 0.9500
C36 C37 1.379(3)
C36 H36 0.9500
C37 C38 1.381(3)
C37 H37 0.9500
C38 C39 1.393(3)
C38 H38 0.9500
C39 H39 0.9500
C41 N10 1.523(2)
C41 C42 1.521(2)
C41 H41A 0.9900
C41 H41B 0.9900
C42 C43 1.517(3)
C42 H42A 0.9900
C42 H42B 0.9900
C43 C44 1.515(3)
C43 H43A 0.9900
C43 H43B 0.9900
C44 H44A 0.9800
C44 H44B 0.9800
C44 H44C 0.9800
C51 N10 1.518(2)
C51 C52 1.528(2)
C51 H51A 0.9900
C51 H51B 0.9900
C52 C53 1.520(3)
C52 H52A 0.9900
C52 H52B 0.9900
C53 C54 1.479(3)
C53 H53A 0.9900
C53 H53B 0.9900
C54 H54A 0.9800
C54 H54B 0.9800
C54 H54C 0.9800
C61 C62 1.515(2)
C61 N10 1.521(2)
C61 H61A 0.9900
C61 H61B 0.9900
C62 C63 1.522(2)
C62 H62A 0.9900
C62 H62B 0.9900
C63 C64 1.520(3)
C63 H63A 0.9900
C63 H63B 0.9900
C64 H64A 0.9800
C64 H64B 0.9800
C64 H64C 0.9800
C71 N10 1.5187(19)
C71 C72 1.518(2)
C71 H71A 0.9900
C71 H71B 0.9900
C72 C73 1.517(2)
C72 H72A 0.9900
C72 H72B 0.9900
C73 C74 1.513(3)
C73 H73A 0.9900
C73 H73B 0.9900
C74 H74A 0.9800
C74 H74B 0.9800
C74 H74C 0.9800
N11 N12 1.3637(18)
N21 N22 1.3553(18)
N31 N32 1.3592(18)
O11 S1 1.4410(13)
O12 S1 1.4439(12)
O13 S1 1.4470(13)
